data_4116468
loop_
_publ_author_name
'Scott Lovell'
'Paramjeet Subramony'
'Bart Kahr'

_publ_contact_author
;
Bart Kahr
Departement of Chemistry
University of Washington
Box 351700
Seattle
WA 98195-1700
USA
;
_publ_contact_author_email kahr@gibbs.chem.washington.edu
_publ_contact_author_fax '(206) 865-8665'
_publ_contact_author_phone '(206) 616-8195'
_publ_section_title
;
 Poppy Acid: Synthesis and Crystal Chemistry
;
_journal_name_full 'Journal of the American Chemical Society'
_journal_page_first 7020
_journal_page_last 7025
_journal_paper_doi 10.1021/ja990402a
_journal_volume 121
_journal_year 1999
_chemical_formula_moiety 'C7 H3 O7^-^ K^+^ H2O'
_chemical_formula_sum 'C7 H7 K O9'
_chemical_formula_weight 274.23
_chemical_name_systematic
;
    
 ?
    
;
_space_group_IT_number 14
_symmetry_cell_setting monoclinic
_symmetry_space_group_name_Hall '-P 2yn'
_symmetry_space_group_name_H-M 'P 1 21/n 1'
_atom_sites_solution_hydrogens geom
_atom_sites_solution_primary direct
_atom_sites_solution_secondary difmap
_audit_creation_method SHELXL-97
_cell_angle_alpha 90.00
_cell_angle_beta 106.00(2)
_cell_angle_gamma 90.00
_cell_formula_units_Z 4
_cell_length_a 6.554(2)
_cell_length_b 16.730(4)
_cell_length_c 9.633(2)
_cell_measurement_reflns_used 19
_cell_measurement_temperature 296(2)
_cell_volume 1015.3(5)
_computing_cell_refinement CAD4
_computing_data_collection 'CAD4 Express'
_computing_data_reduction CAD4
_computing_molecular_graphics 'maXus, Zortep'
_computing_publication_material 'SHELXL-97 (Sheldrick, 1997)'
_computing_structure_refinement 'SHELXL-97 (Sheldrick, 1997)'
_computing_structure_solution SIR92
_diffrn_ambient_temperature 296(2)
_diffrn_measured_fraction_theta_full 0.963
_diffrn_measured_fraction_theta_max 0.963
_diffrn_measurement_device_type 'Enraf-Nonius CAD4'
_diffrn_measurement_method \w-2\q
_diffrn_radiation_monochromator graphite
_diffrn_radiation_source 'fine-focus sealed tube'
_diffrn_radiation_type Mo-K\a
_diffrn_radiation_wavelength 0.70930
_diffrn_reflns_av_R_equivalents 0.035
_diffrn_reflns_av_sigmaI/netI 0.0473
_diffrn_reflns_limit_h_max 7
_diffrn_reflns_limit_h_min 0
_diffrn_reflns_limit_k_max 20
_diffrn_reflns_limit_k_min 0
_diffrn_reflns_limit_l_max 11
_diffrn_reflns_limit_l_min -11
_diffrn_reflns_number 1840
_diffrn_reflns_theta_full 25.22
_diffrn_reflns_theta_max 25.22
_diffrn_reflns_theta_min 3.28
_diffrn_standards_decay_% 'less than 1%'
_diffrn_standards_interval_time '5000 seconds'
_diffrn_standards_number 3
_exptl_absorpt_coefficient_mu 0.562
_exptl_absorpt_correction_type none
_exptl_crystal_colour colorless
_exptl_crystal_density_diffrn 1.794
_exptl_crystal_description plate
_exptl_crystal_F_000 560
_exptl_crystal_size_max 0.45
_exptl_crystal_size_mid 0.40
_exptl_crystal_size_min 0.16
_refine_diff_density_max 0.382
_refine_diff_density_min -0.478
_refine_diff_density_rms 0.102
_refine_ls_extinction_method none
_refine_ls_goodness_of_fit_ref 1.117
_refine_ls_hydrogen_treatment 'H atoms riding'
_refine_ls_matrix_type full
_refine_ls_number_parameters 154
_refine_ls_number_reflns 1840
_refine_ls_number_restraints 0
_refine_ls_restrained_S_all 1.117
_refine_ls_R_factor_all 0.0904
_refine_ls_R_factor_gt 0.0439
_refine_ls_shift/su_max 0.000
_refine_ls_shift/su_mean 0.000
_refine_ls_structure_factor_coef Fsqd
_refine_ls_weighting_details 'w=1/[\s^2^(Fo^2^)+(0.0354P)^2^+2.2646P] where P=(Fo^2^+2Fc^2^)/3'
_refine_ls_weighting_scheme calc
_refine_ls_wR_factor_gt 0.1002
_refine_ls_wR_factor_ref 0.1348
_reflns_number_gt 1266
_reflns_number_total 1840
_reflns_threshold_expression >2sigma(I)
_cod_data_source_file ja990402a_6.cif
_cod_data_source_block shelxl
_cod_depositor_comments
;
The following automatic conversions were performed:

'_refine_ls_weighting_scheme' value 'calc
w=1/[\s^2^(Fo^2^)+(0.0354P)^2^+2.2646P] where P=(Fo^2^+2Fc^2^)/3' was
changed to 'calc'. New tag '_refine_ls_weighting_details' was
created. The value of the new tag was set to
'w=1/[\s^2^(Fo^2^)+(0.0354P)^2^+2.2646P] where P=(Fo^2^+2Fc^2^)/3'.

Automatic conversion script
Id: cif_fix_values 3143 2015-03-26 13:38:13Z robertas 
;
_cod_original_cell_volume 1015.3(4)
_cod_original_sg_symbol_H-M 'P 21/n'
_cod_database_code 4116468

loop_
_symmetry_equiv_pos_as_xyz
'x, y, z'
'-x+1/2, y+1/2, -z+1/2'
'-x, -y, -z'
'x-1/2, -y-1/2, z-1/2'

loop_
_atom_site_label
_atom_site_type_symbol
_atom_site_fract_x
_atom_site_fract_y
_atom_site_fract_z
_atom_site_U_iso_or_equiv
_atom_site_adp_type
_atom_site_occupancy
_atom_site_calc_flag
_atom_site_refinement_flags
C1 C 1.2858(6) 0.2385(2) 0.6767(4) 0.0283(9) Uani 1 d .
C2 C 1.0487(6) 0.2561(2) 0.5997(4) 0.0269(9) Uani 1 d .
C3 C 0.9048(6) 0.1911(2) 0.5550(4) 0.0254(8) Uani 1 d .
C4 C 0.9135(6) 0.1085(2) 0.5640(4) 0.0265(8) Uani 1 d .
C5 C 0.7097(6) 0.0790(2) 0.4922(4) 0.0293(9) Uani 1 d .
H5 H 0.6716 0.0199 0.4819 0.032 Uiso 1 d R
C6 C 0.5888(6) 0.1440(2) 0.4451(4) 0.0259(8) Uani 1 d .
C7 C 0.3615(6) 0.1474(2) 0.3639(4) 0.0274(9) Uani 1 d .
O1 O 1.3497(4) 0.16811(17) 0.6972(3) 0.0401(8) Uani 1 d .
O2 O 1.3968(4) 0.29871(17) 0.7134(3) 0.0394(8) Uani 1 d .
O3 O 0.9941(4) 0.32600(17) 0.5794(3) 0.0386(8) Uani 1 d .
O4 O 1.0779(4) 0.06222(16) 0.6270(3) 0.0347(7) Uani 1 d .
H4 H 1.1769 0.1082 0.6659 0.052 Uiso 1 d R
O5 O 0.6972(4) 0.21301(15) 0.4807(3) 0.0279(6) Uani 1 d .
O6 O 0.2828(4) 0.21971(16) 0.3459(3) 0.0338(7) Uani 1 d .
H6 H 0.1541 0.2118 0.2572 0.051 Uiso 1 d R
O7 O 0.2646(4) 0.08684(16) 0.3208(3) 0.0357(7) Uani 1 d .
O8 O 0.9305(5) -0.1078(2) 0.0440(4) 0.0499(9) Uani 1 d .
H8A H 0.8040 -0.1395 0.0533 0.075 Uiso 1 d R
H8B H 1.0010 -0.1482 0.1344 0.075 Uiso 1 d R
O9 O 1.5702(5) 0.0309(2) 0.8435(3) 0.0504(9) Uani 1 d .
H9A H 1.6375 -0.0128 0.7793 0.076 Uiso 1 d R
H9B H 1.5399 0.0956 0.8379 0.076 Uiso 1 d R
K1 K 1.32439(16) 0.45416(6) 0.63586(11) 0.0394(3) Uani 1 d .

loop_
_atom_site_aniso_label
_atom_site_aniso_U_11
_atom_site_aniso_U_22
_atom_site_aniso_U_33
_atom_site_aniso_U_23
_atom_site_aniso_U_13
_atom_site_aniso_U_12
C1 0.022(2) 0.033(2) 0.029(2) -0.0018(17) 0.0034(17) -0.0010(18)
C2 0.022(2) 0.026(2) 0.031(2) 0.0022(16) 0.0040(17) 0.0050(16)
C3 0.0150(18) 0.030(2) 0.029(2) 0.0004(16) 0.0014(15) 0.0001(15)
C4 0.0229(19) 0.026(2) 0.029(2) 0.0029(17) 0.0043(16) 0.0040(16)
C5 0.0218(19) 0.025(2) 0.038(2) -0.0013(17) 0.0034(17) 0.0002(16)
C6 0.0176(18) 0.025(2) 0.034(2) -0.0022(17) 0.0047(16) -0.0019(16)
C7 0.0185(18) 0.029(2) 0.033(2) 0.0060(17) 0.0037(16) 0.0019(17)
O1 0.0189(14) 0.0310(16) 0.062(2) 0.0023(14) -0.0035(14) 0.0007(12)
O2 0.0226(14) 0.0281(16) 0.058(2) 0.0008(14) -0.0052(14) -0.0051(13)
O3 0.0259(15) 0.0255(16) 0.058(2) 0.0000(14) 0.0008(14) -0.0013(12)
O4 0.0263(15) 0.0280(15) 0.0425(17) 0.0019(13) -0.0030(13) 0.0047(12)
O5 0.0158(13) 0.0244(14) 0.0390(16) -0.0020(12) -0.0001(11) 0.0018(11)
O6 0.0210(14) 0.0305(16) 0.0435(17) -0.0014(13) -0.0019(13) 0.0030(12)
O7 0.0241(14) 0.0262(15) 0.0503(18) -0.0012(13) -0.0005(13) -0.0032(12)
O8 0.050(2) 0.0458(19) 0.056(2) -0.0100(17) 0.0186(17) -0.0179(17)
O9 0.051(2) 0.046(2) 0.049(2) -0.0028(16) 0.0055(17) 0.0092(16)
K1 0.0397(6) 0.0327(5) 0.0431(6) -0.0005(4) 0.0068(4) 0.0018(4)

loop_
_atom_type_symbol
_atom_type_description
_atom_type_scat_dispersion_real
_atom_type_scat_dispersion_imag
_atom_type_scat_source
C C 0.0033 0.0016 'International Tables Vol C Tables 4.2.6.8 and 6.1.1.4'
H H 0.0000 0.0000 'International Tables Vol C Tables 4.2.6.8 and 6.1.1.4'
O O 0.0106 0.0060 'International Tables Vol C Tables 4.2.6.8 and 6.1.1.4'
K K 0.1484 0.1585 'International Tables Vol C Tables 4.2.6.8 and 6.1.1.4'

loop_
_geom_angle_atom_site_label_1
_geom_angle_atom_site_label_2
_geom_angle_atom_site_label_3
_geom_angle
_geom_angle_site_symmetry_1
_geom_angle_site_symmetry_3
O2 C1 O1 125.3(4) . .
O2 C1 C2 114.5(3) . .
O1 C1 C2 120.1(3) . .
O3 C2 C3 122.7(3) . .
O3 C2 C1 117.9(3) . .
C3 C2 C1 119.4(3) . .
C4 C3 O5 108.1(3) . .
C4 C3 C2 136.9(4) . .
O5 C3 C2 115.0(3) . .
O4 C4 C3 128.6(4) . .
O4 C4 C5 123.9(4) . .
C3 C4 C5 107.5(3) . .
C6 C5 C4 105.8(3) . .
C5 C6 O5 112.6(3) . .
C5 C6 C7 128.4(4) . .
O5 C6 C7 118.9(3) . .
O7 C7 O6 125.5(3) . .
O7 C7 C6 120.4(3) . .
O6 C7 C6 114.1(3) . .
C1 O2 K1 131.2(2) . .
C2 O3 K1 119.4(2) . .
C4 O4 K1 135.3(2) . 2_746
C6 O5 C3 106.0(3) . .
C7 O7 K1 136.0(2) . 4_465
K1 O8 K1 94.96(10) 2_745 4_565
K1 O9 K1 104.81(11) 4_666 2_746
O2 K1 O4 113.87(9) . 2_756
O2 K1 O9 111.42(10) . 4_565
O4 K1 O9 132.56(9) 2_756 4_565
O2 K1 O8 74.60(10) . 2_755
O4 K1 O8 132.59(10) 2_756 2_755
O9 K1 O8 72.99(10) 4_565 2_755
O2 K1 O8 155.02(10) . 4_666
O4 K1 O8 70.00(9) 2_756 4_666
O9 K1 O8 75.08(10) 4_565 4_666
O8 K1 O8 85.04(10) 2_755 4_666
O2 K1 O9 119.35(10) . 2_756
O4 K1 O9 71.09(9) 2_756 2_756
O9 K1 O9 75.19(11) 4_565 2_756
O8 K1 O9 148.15(10) 2_755 2_756
O8 K1 O9 85.54(9) 4_666 2_756
O2 K1 O3 54.90(8) . .
O4 K1 O3 126.42(9) 2_756 .
O9 K1 O3 71.78(9) 4_565 .
O8 K1 O3 97.42(10) 2_755 .
O8 K1 O3 144.34(9) 4_666 .
O9 K1 O3 73.70(9) 2_756 .
O2 K1 O7 63.50(8) . 4_766
O4 K1 O7 72.77(8) 2_756 4_766
O9 K1 O7 143.36(10) 4_565 4_766
O8 K1 O7 70.77(9) 2_755 4_766
O8 K1 O7 96.44(9) 4_666 4_766
O9 K1 O7 140.63(9) 2_756 4_766
O3 K1 O7 118.06(8) . 4_766
O2 K1 K1 115.81(8) . 3_866
O4 K1 K1 103.10(7) 2_756 3_866
O9 K1 K1 68.10(7) 4_565 3_866
O8 K1 K1 42.56(7) 2_755 3_866
O8 K1 K1 42.48(7) 4_666 3_866
O9 K1 K1 121.53(8) 2_756 3_866
O3 K1 K1 129.73(7) . 3_866
O7 K1 K1 81.54(7) 4_766 3_866
O2 K1 K1 122.74(7) . 3_766
O4 K1 K1 102.32(7) 2_756 3_766
O9 K1 K1 38.22(7) 4_565 3_766
O8 K1 K1 111.20(8) 2_755 3_766
O8 K1 K1 77.88(7) 4_666 3_766
O9 K1 K1 36.97(7) 2_756 3_766
O3 K1 K1 68.03(6) . 3_766
O7 K1 K1 173.64(7) 4_766 3_766
K1 K1 K1 95.89(4) 3_866 3_766

loop_
_geom_bond_atom_site_label_1
_geom_bond_atom_site_label_2
_geom_bond_distance
_geom_bond_site_symmetry_2
C1 O2 1.235(5) .
C1 O1 1.248(5) .
C1 C2 1.554(5) .
C2 O3 1.223(5) .
C2 C3 1.426(5) .
C3 C4 1.385(5) .
C3 O5 1.401(4) .
C4 O4 1.329(4) .
C4 C5 1.413(5) .
C5 C6 1.349(5) .
C6 O5 1.349(4) .
C6 C7 1.480(5) .
C7 O7 1.208(5) .
C7 O6 1.307(5) .
O2 K1 2.711(3) .
O3 K1 2.988(3) .
O4 K1 2.845(3) 2_746
O7 K1 3.023(3) 4_465
O8 K1 2.862(3) 2_745
O8 K1 2.866(4) 4_565
O9 K1 2.861(3) 4_666
O9 K1 2.943(4) 2_746
K1 O4 2.845(3) 2_756
K1 O9 2.861(3) 4_565
K1 O8 2.862(3) 2_755
K1 O8 2.866(4) 4_666
K1 O9 2.943(4) 2_756
K1 O7 3.023(3) 4_766
K1 K1 4.222(2) 3_866
K1 K1 4.599(2) 3_766

loop_
_geom_torsion_atom_site_label_1
_geom_torsion_atom_site_label_2
_geom_torsion_atom_site_label_3
_geom_torsion_atom_site_label_4
_geom_torsion
_geom_torsion_site_symmetry_4
O2 C1 C2 O3 1.6(6) .
O1 C1 C2 O3 -178.6(4) .
O2 C1 C2 C3 -178.8(4) .
O1 C1 C2 C3 1.0(6) .
O3 C2 C3 C4 -178.2(5) .
C1 C2 C3 C4 2.3(7) .
O3 C2 C3 O5 2.3(6) .
C1 C2 C3 O5 -177.2(3) .
O5 C3 C4 O4 -178.9(4) .
C2 C3 C4 O4 1.6(8) .
O5 C3 C4 C5 1.0(5) .
C2 C3 C4 C5 -178.5(5) .
O4 C4 C5 C6 179.4(4) .
C3 C4 C5 C6 -0.5(5) .
C4 C5 C6 O5 -0.2(5) .
C4 C5 C6 C7 -179.6(4) .
C5 C6 C7 O7 -6.3(7) .
O5 C6 C7 O7 174.3(4) .
C5 C6 C7 O6 173.5(4) .
O5 C6 C7 O6 -5.9(5) .
O1 C1 O2 K1 165.4(3) .
C2 C1 O2 K1 -14.9(5) .
C3 C2 O3 K1 -170.2(3) .
C1 C2 O3 K1 9.3(5) .
C3 C4 O4 K1 115.6(4) 2_746
C5 C4 O4 K1 -64.3(5) 2_746
C5 C6 O5 C3 0.8(4) .
C7 C6 O5 C3 -179.7(3) .
C4 C3 O5 C6 -1.1(4) .
C2 C3 O5 C6 178.5(3) .
O6 C7 O7 K1 5.6(7) 4_465
C6 C7 O7 K1 -174.6(3) 4_465
C1 O2 K1 O4 132.6(4) 2_756
C1 O2 K1 O9 -32.9(4) 4_565
C1 O2 K1 O8 -97.2(4) 2_755
C1 O2 K1 O8 -133.7(4) 4_666
C1 O2 K1 O9 51.7(4) 2_756
C1 O2 K1 O3 13.7(3) .
C1 O2 K1 O7 -173.0(4) 4_766
C1 O2 K1 K1 -108.1(4) 3_866
C1 O2 K1 K1 8.4(4) 3_766
C2 O3 K1 O2 -10.7(3) .
C2 O3 K1 O4 -106.2(3) 2_756
C2 O3 K1 O9 123.8(3) 4_565
C2 O3 K1 O8 54.5(3) 2_755
C2 O3 K1 O8 146.4(3) 4_666
C2 O3 K1 O9 -156.8(3) 2_756
C2 O3 K1 O7 -17.6(3) 4_766
C2 O3 K1 K1 85.5(3) 3_866
C2 O3 K1 K1 164.4(3) 3_766
